data_1564724
loop_
_publ_author_name
'Hu, Qifa'
'Wen, Bin'
'Fan, Changzeng'

_publ_section_title
;
 Crystal structure of the Al20Mn5.37Ni1.31 phase in the Al--Mn--Ni system
;
_journal_coeditor_code WM4153
_journal_issue 9
_journal_name_full IUCrData
_journal_paper_doi 10.1107/S2414314621009810
_journal_volume 6
_journal_year 2021
_chemical_formula_iupac 'Al20 Mn5.37 Ni1.31'
_chemical_formula_sum 'Al20 Mn5.37 Ni1.31'
_chemical_formula_weight 911.74
_chemical_name_systematic
;
Icosaaluminium pentamanganese nickel
;
_space_group_crystal_system hexagonal
_space_group_IT_number 194
_space_group_name_Hall '-P 6c 2c'
_space_group_name_H-M_alt 'P 63/m m c'
_audit_creation_method SHELXL-2018/3
_cell_angle_alpha 90
_cell_angle_beta 90
_cell_angle_gamma 120
_cell_formula_units_Z 1
_cell_length_a 7.6009(3)
_cell_length_b 7.6009(3)
_cell_length_c 7.8187(5)
_cell_measurement_reflns_used 5904
_cell_measurement_temperature 296
_cell_measurement_theta_max 30.51
_cell_measurement_theta_min 3.09
_cell_volume 391.20(3)
_computing_cell_refinement
;
SAINT (Bruker, 2015)
;
_computing_data_collection
;
APEX3 (Bruker, 2015)
;
_computing_data_reduction
;
SAINT (Bruker, 2015)
;
_computing_molecular_graphics
;
DIAMOND (Brandenburg & Putz, 2017)
;
_computing_publication_material
;
publCIF (Westrip, 2010)
;
_computing_structure_refinement
;
SHELXL (Sheldrick, 2015b)
;
_computing_structure_solution
;
SHELXT (Sheldrick, 2015a)
;
_diffrn_ambient_temperature 296(2)
_diffrn_measured_fraction_theta_full 1.000
_diffrn_measured_fraction_theta_max 1.000
_diffrn_measurement_device_type 'Bruker D8 Venture Photon 100 CMOS'
_diffrn_measurement_method '\f and \w scans'
_diffrn_radiation_type MoK\a
_diffrn_radiation_wavelength 0.71073
_diffrn_reflns_av_R_equivalents 0.0478
_diffrn_reflns_av_unetI/netI 0.0101
_diffrn_reflns_limit_h_max 10
_diffrn_reflns_limit_h_min -10
_diffrn_reflns_limit_k_max 10
_diffrn_reflns_limit_k_min -10
_diffrn_reflns_limit_l_max 11
_diffrn_reflns_limit_l_min -11
_diffrn_reflns_number 14281
_diffrn_reflns_theta_full 25.242
_diffrn_reflns_theta_max 30.525
_diffrn_reflns_theta_min 3.095
_exptl_absorpt_coefficient_mu 6.850
_exptl_absorpt_correction_T_max 0.7461
_exptl_absorpt_correction_T_min 0.5875
_exptl_absorpt_correction_type multi-scan
_exptl_absorpt_process_details
;
(<i>SADABS</i>; Krause <i>et al.</i>, 2015)
;
_exptl_crystal_colour metallic
_exptl_crystal_density_diffrn 3.870
_exptl_crystal_description fragment
_exptl_crystal_F_000 431
_exptl_crystal_size_max 0.140
_exptl_crystal_size_mid 0.070
_exptl_crystal_size_min 0.050
_refine_diff_density_max 0.346
_refine_diff_density_min -0.456
_refine_ls_extinction_method none
_refine_ls_goodness_of_fit_ref 1.202
_refine_ls_hydrogen_treatment undef
_refine_ls_matrix_type full
_refine_ls_number_parameters 21
_refine_ls_number_reflns 260
_refine_ls_number_restraints 0
_refine_ls_restrained_S_all 1.202
_refine_ls_R_factor_all 0.0176
_refine_ls_R_factor_gt 0.0159
_refine_ls_shift/su_max 0.000
_refine_ls_shift/su_mean 0.000
_refine_ls_structure_factor_coef Fsqd
_refine_ls_weighting_details 'w=1/[\s^2^(Fo^2^)+(0.0158P)^2^+0.1412P] where P=(Fo^2^+2Fc^2^)/3'
_refine_ls_weighting_scheme calc
_refine_ls_wR_factor_gt 0.0330
_refine_ls_wR_factor_ref 0.0333
_reflns_number_gt 246
_reflns_number_total 260
_reflns_threshold_expression 'I > 2\s(I)'
_cod_data_source_file wm4153sup1.cif
_cod_data_source_block I
_cod_original_cell_volume 391.20(4)
_cod_database_code 1564724
_shelx_space_group_comment
;
The symmetry employed for this shelxl refinement is uniquely defined
by the following loop, which should always be used as a source of
symmetry information in preference to the above space-group names.
They are only intended as comments.
;

loop_
_space_group_symop_operation_xyz
'x, y, z'
'-y, x-y, z'
'-x+y, -x, z'
'-x, -y, z+1/2'
'y, -x+y, z+1/2'
'x-y, x, z+1/2'
'y, x, -z'
'x-y, -y, -z'
'-x, -x+y, -z'
'-y, -x, -z+1/2'
'-x+y, y, -z+1/2'
'x, x-y, -z+1/2'
'-x, -y, -z'
'y, -x+y, -z'
'x-y, x, -z'
'x, y, -z-1/2'
'-y, x-y, -z-1/2'
'-x+y, -x, -z-1/2'
'-y, -x, z'
'-x+y, y, z'
'x, x-y, z'
'y, x, z-1/2'
'x-y, -y, z-1/2'
'-x, -x+y, z-1/2'

loop_
_atom_site_type_symbol
_atom_site_label
_atom_site_fract_x
_atom_site_fract_y
_atom_site_fract_z
_atom_site_U_iso_or_equiv
_atom_site_adp_type
_atom_site_calc_flag
_atom_site_occupancy
_atom_site_disorder_assembly
_atom_site_disorder_group
Mn Mn1 0.12191(3) 0.24382(5) 0.250000 0.00549(12) Uani d 0.895(14) . .
Ni Ni1 0.12191(3) 0.24382(5) 0.250000 0.00549(12) Uani d 0.105(14) . .
Al Al1 0.000000 0.000000 0.000000 0.0062(3) Uani d 1 . .
Al Al2 0.45923(6) 0.91845(12) 0.250000 0.00770(19) Uani d 1 . .
Al Al3 0.19943(4) 0.39887(8) 0.93807(7) 0.00821(16) Uani d 1 . .
Ni Ni2 0.666667 0.333333 0.250000 0.0046(4) Uani d 0.342(2) . .

loop_
_atom_site_aniso_label
_atom_site_aniso_U_11
_atom_site_aniso_U_22
_atom_site_aniso_U_33
_atom_site_aniso_U_12
_atom_site_aniso_U_13
_atom_site_aniso_U_23
Mn1 0.00704(15) 0.00404(17) 0.00438(18) 0.00202(9) 0.000 0.000
Ni1 0.00704(15) 0.00404(17) 0.00438(18) 0.00202(9) 0.000 0.000
Al1 0.0067(3) 0.0067(3) 0.0053(5) 0.00333(17) 0.000 0.000
Al2 0.0056(3) 0.0091(4) 0.0095(3) 0.00454(19) 0.000 0.000
Al3 0.0079(2) 0.0095(3) 0.0077(3) 0.00477(13) 0.00001(10) 0.00003(19)
Ni2 0.0050(5) 0.0050(5) 0.0036(7) 0.0025(3) 0.000 0.000

loop_
_atom_type_symbol
_atom_type_description
_atom_type_scat_dispersion_real
_atom_type_scat_dispersion_imag
_atom_type_scat_source
Al Al 0.0645 0.0514 'International Tables Vol C Tables 4.2.6.8 and 6.1.1.4'
Mn Mn 0.3368 0.7283 'International Tables Vol C Tables 4.2.6.8 and 6.1.1.4'
Ni Ni 0.3393 1.1124 'International Tables Vol C Tables 4.2.6.8 and 6.1.1.4'

loop_
_geom_angle_atom_site_label_1
_geom_angle_atom_site_label_2
_geom_angle_atom_site_label_3
_geom_angle_site_symmetry_1
_geom_angle_site_symmetry_3
_geom_angle
_geom_angle_publ_flag
Al2 Mn1 Al2 2_665 3_565 72.58(4) ?
Al2 Mn1 Al1 2_665 . 120.763(8) ?
Al2 Mn1 Al1 3_565 . 120.763(8) ?
Al2 Mn1 Al1 2_665 4 120.763(9) ?
Al2 Mn1 Al1 3_565 4 120.763(8) ?
Al1 Mn1 Al1 . 4 101.222(13) ?
Al2 Mn1 Al3 2_665 16_557 71.871(12) ?
Al2 Mn1 Al3 3_565 16_557 71.871(12) ?
Al1 Mn1 Al3 . 16_557 163.319(18) ?
Al1 Mn1 Al3 4 16_557 62.097(12) ?
Al2 Mn1 Al3 2_665 1_554 71.871(12) ?
Al2 Mn1 Al3 3_565 1_554 71.871(12) ?
Al1 Mn1 Al3 . 1_554 62.097(12) ?
Al1 Mn1 Al3 4 1_554 163.319(18) ?
Al3 Mn1 Al3 16_557 1_554 134.58(3) ?
Al2 Mn1 Al3 2_665 15_556 65.942(17) ?
Al2 Mn1 Al3 3_565 15_556 125.493(18) ?
Al1 Mn1 Al3 . 15_556 60.965(11) ?
Al1 Mn1 Al3 4 15_556 110.438(11) ?
Al3 Mn1 Al3 16_557 15_556 122.648(12) ?
Al3 Mn1 Al3 1_554 15_556 62.829(9) ?
Al2 Mn1 Al3 2_665 6_554 65.942(17) ?
Al2 Mn1 Al3 3_565 6_554 125.493(18) ?
Al1 Mn1 Al3 . 6_554 110.438(11) ?
Al1 Mn1 Al3 4 6_554 60.965(11) ?
Al3 Mn1 Al3 16_557 6_554 62.829(9) ?
Al3 Mn1 Al3 1_554 6_554 122.648(12) ?
Al3 Mn1 Al3 15_556 6_554 65.35(2) ?
Al2 Mn1 Al3 2_665 5_554 125.493(18) ?
Al2 Mn1 Al3 3_565 5_554 65.942(17) ?
Al1 Mn1 Al3 . 5_554 110.438(11) ?
Al1 Mn1 Al3 4 5_554 60.965(11) ?
Al3 Mn1 Al3 16_557 5_554 62.829(9) ?
Al3 Mn1 Al3 1_554 5_554 122.648(12) ?
Al3 Mn1 Al3 15_556 5_554 167.68(2) ?
Al3 Mn1 Al3 6_554 5_554 113.20(2) ?
Al2 Mn1 Al3 2_665 14_556 125.493(18) ?
Al2 Mn1 Al3 3_565 14_556 65.942(17) ?
Al1 Mn1 Al3 . 14_556 60.965(11) ?
Al1 Mn1 Al3 4 14_556 110.438(11) ?
Al3 Mn1 Al3 16_557 14_556 122.647(12) ?
Al3 Mn1 Al3 1_554 14_556 62.829(9) ?
Al3 Mn1 Al3 15_556 14_556 113.20(2) ?
Al3 Mn1 Al3 6_554 14_556 167.68(2) ?
Al3 Mn1 Al3 5_554 14_556 65.35(2) ?
Al2 Mn1 Mn1 2_665 2 113.710(19) ?
Al2 Mn1 Mn1 3_565 2 173.710(19) ?
Al1 Mn1 Mn1 . 2 56.663(5) ?
Al1 Mn1 Mn1 4 2 56.663(5) ?
Al3 Mn1 Mn1 16_557 2 109.531(12) ?
Al3 Mn1 Mn1 1_554 2 109.531(12) ?
Al3 Mn1 Mn1 15_556 2 59.314(9) ?
Al3 Mn1 Mn1 6_554 2 59.314(9) ?
Al3 Mn1 Mn1 5_554 2 108.937(11) ?
Al3 Mn1 Mn1 14_556 2 108.937(11) ?
Al2 Mn1 Mn1 2_665 3 173.710(19) ?
Al2 Mn1 Mn1 3_565 3 113.710(19) ?
Al1 Mn1 Mn1 . 3 56.663(5) ?
Al1 Mn1 Mn1 4 3 56.663(5) ?
Al3 Mn1 Mn1 16_557 3 109.531(12) ?
Al3 Mn1 Mn1 1_554 3 109.531(12) ?
Al3 Mn1 Mn1 15_556 3 108.937(11) ?
Al3 Mn1 Mn1 6_554 3 108.937(11) ?
Al3 Mn1 Mn1 5_554 3 59.314(9) ?
Al3 Mn1 Mn1 14_556 3 59.314(9) ?
Mn1 Mn1 Mn1 2 3 60.0 ?
Mn1 Al1 Mn1 . 13 180.0 ?
Mn1 Al1 Mn1 . 15 113.326(11) ?
Mn1 Al1 Mn1 13 15 66.674(10) ?
Mn1 Al1 Mn1 . 3 66.674(10) ?
Mn1 Al1 Mn1 13 3 113.326(10) ?
Mn1 Al1 Mn1 15 3 180.0 ?
Mn1 Al1 Mn1 . 2 66.674(11) ?
Mn1 Al1 Mn1 13 2 113.326(11) ?
Mn1 Al1 Mn1 15 2 113.326(10) ?
Mn1 Al1 Mn1 3 2 66.674(10) ?
Mn1 Al1 Mn1 . 14 113.326(11) ?
Mn1 Al1 Mn1 13 14 66.674(11) ?
Mn1 Al1 Mn1 15 14 66.674(10) ?
Mn1 Al1 Mn1 3 14 113.326(10) ?
Mn1 Al1 Mn1 2 14 180.000(15) ?
Mn1 Al1 Al3 . 14_556 63.116(9) ?
Mn1 Al1 Al3 13 14_556 116.885(9) ?
Mn1 Al1 Al3 15 14_556 116.884(9) ?
Mn1 Al1 Al3 3 14_556 63.116(9) ?
Mn1 Al1 Al3 2 14_556 118.940(13) ?
Mn1 Al1 Al3 14 14_556 61.060(13) ?
Mn1 Al1 Al3 . 2_554 116.884(9) ?
Mn1 Al1 Al3 13 2_554 63.115(9) ?
Mn1 Al1 Al3 15 2_554 63.116(9) ?
Mn1 Al1 Al3 3 2_554 116.884(9) ?
Mn1 Al1 Al3 2 2_554 61.060(13) ?
Mn1 Al1 Al3 14 2_554 118.940(13) ?
Al3 Al1 Al3 14_556 2_554 180.0 ?
Mn1 Al1 Al3 . 1_554 61.060(13) ?
Mn1 Al1 Al3 13 1_554 118.940(13) ?
Mn1 Al1 Al3 15 1_554 63.115(9) ?
Mn1 Al1 Al3 3 1_554 116.885(9) ?
Mn1 Al1 Al3 2 1_554 116.884(9) ?
Mn1 Al1 Al3 14 1_554 63.116(9) ?
Al3 Al1 Al3 14_556 1_554 63.214(7) ?
Al3 Al1 Al3 2_554 1_554 116.786(7) ?
Mn1 Al1 Al3 . 13_556 118.940(13) ?
Mn1 Al1 Al3 13 13_556 61.060(13) ?
Mn1 Al1 Al3 15 13_556 116.885(9) ?
Mn1 Al1 Al3 3 13_556 63.115(9) ?
Mn1 Al1 Al3 2 13_556 63.116(9) ?
Mn1 Al1 Al3 14 13_556 116.884(9) ?
Al3 Al1 Al3 14_556 13_556 116.786(7) ?
Al3 Al1 Al3 2_554 13_556 63.214(7) ?
Al3 Al1 Al3 1_554 13_556 180.000(14) ?
Mn1 Al1 Al3 . 15_556 63.116(9) ?
Mn1 Al1 Al3 13 15_556 116.884(9) ?
Mn1 Al1 Al3 15 15_556 61.060(13) ?
Mn1 Al1 Al3 3 15_556 118.940(13) ?
Mn1 Al1 Al3 2 15_556 63.115(9) ?
Mn1 Al1 Al3 14 15_556 116.885(9) ?
Al3 Al1 Al3 14_556 15_556 116.786(7) ?
Al3 Al1 Al3 2_554 15_556 63.214(7) ?
Al3 Al1 Al3 1_554 15_556 63.214(7) ?
Al3 Al1 Al3 13_556 15_556 116.786(7) ?
Mn1 Al2 Mn1 3_565 2_665 167.42(4) ?
Mn1 Al2 Ni2 3_565 1_565 96.289(19) ?
Mn1 Al2 Ni2 2_665 1_565 96.290(19) ?
Mn1 Al2 Al3 3_565 5_564 62.135(13) ?
Mn1 Al2 Al3 2_665 5_564 127.69(2) ?
Ni2 Al2 Al3 1_565 5_564 48.892(16) ?
Mn1 Al2 Al3 3_565 14_566 62.135(13) ?
Mn1 Al2 Al3 2_665 14_566 127.69(2) ?
Ni2 Al2 Al3 1_565 14_566 48.892(16) ?
Al3 Al2 Al3 5_564 14_566 63.03(2) ?
Mn1 Al2 Al3 3_565 6_664 127.69(2) ?
Mn1 Al2 Al3 2_665 6_664 62.135(13) ?
Ni2 Al2 Al3 1_565 6_664 48.893(16) ?
Al3 Al2 Al3 5_564 6_664 65.73(3) ?
Al3 Al2 Al3 14_566 6_664 97.79(3) ?
Mn1 Al2 Al3 3_565 15_666 127.69(2) ?
Mn1 Al2 Al3 2_665 15_666 62.135(13) ?
Ni2 Al2 Al3 1_565 15_666 48.893(16) ?
Al3 Al2 Al3 5_564 15_666 97.79(3) ?
Al3 Al2 Al3 14_566 15_666 65.73(3) ?
Al3 Al2 Al3 6_664 15_666 63.03(2) ?
Mn1 Al2 Al2 3_565 2_665 53.710(19) ?
Mn1 Al2 Al2 2_665 2_665 113.711(19) ?
Ni2 Al2 Al2 1_565 2_665 150.0 ?
Al3 Al2 Al2 5_564 2_665 107.340(16) ?
Al3 Al2 Al2 14_566 2_665 107.340(16) ?
Al3 Al2 Al2 6_664 2_665 147.217(13) ?
Al3 Al2 Al2 15_666 2_665 147.217(13) ?
Mn1 Al2 Al2 3_565 3_565 113.710(19) ?
Mn1 Al2 Al2 2_665 3_565 53.710(19) ?
Ni2 Al2 Al2 1_565 3_565 150.0 ?
Al3 Al2 Al2 5_564 3_565 147.217(13) ?
Al3 Al2 Al2 14_566 3_565 147.217(13) ?
Al3 Al2 Al2 6_664 3_565 107.340(16) ?
Al3 Al2 Al2 15_666 3_565 107.340(16) ?
Al2 Al2 Al2 2_665 3_565 60.0 ?
Mn1 Al2 Al3 3_565 3_564 57.471(11) ?
Mn1 Al2 Al3 2_665 3_564 118.729(14) ?
Ni2 Al2 Al3 1_565 3_564 105.093(16) ?
Al3 Al2 Al3 5_564 3_564 108.722(19) ?
Al3 Al2 Al3 14_566 3_564 57.684(15) ?
Al3 Al2 Al3 6_664 3_564 151.28(3) ?
Al3 Al2 Al3 15_666 3_564 91.228(9) ?
Al2 Al2 Al3 2_665 3_564 61.207(14) ?
Al2 Al2 Al3 3_565 3_564 91.756(15) ?
Mn1 Al2 Al3 3_565 18_567 57.471(11) ?
Mn1 Al2 Al3 2_665 18_567 118.729(14) ?
Ni2 Al2 Al3 1_565 18_567 105.093(16) ?
Al3 Al2 Al3 5_564 18_567 57.684(15) ?
Al3 Al2 Al3 14_566 18_567 108.722(19) ?
Al3 Al2 Al3 6_664 18_567 91.228(9) ?
Al3 Al2 Al3 15_666 18_567 151.28(3) ?
Al2 Al2 Al3 2_665 18_567 61.207(14) ?
Al2 Al2 Al3 3_565 18_567 91.756(15) ?
Al3 Al2 Al3 3_564 18_567 109.848(19) ?
Mn1 Al2 Al3 3_565 17_667 118.729(14) ?
Mn1 Al2 Al3 2_665 17_667 57.471(10) ?
Ni2 Al2 Al3 1_565 17_667 105.094(16) ?
Al3 Al2 Al3 5_564 17_667 91.227(9) ?
Al3 Al2 Al3 14_566 17_667 151.28(3) ?
Al3 Al2 Al3 6_664 17_667 57.684(15) ?
Al3 Al2 Al3 15_666 17_667 108.722(19) ?
Al2 Al2 Al3 2_665 17_667 91.756(15) ?
Al2 Al2 Al3 3_565 17_667 61.207(14) ?
Al3 Al2 Al3 3_564 17_667 149.81(3) ?
Al3 Al2 Al3 18_567 17_667 61.63(2) ?
Ni2 Al3 Mn1 13_666 1_556 152.54(3) ?
Ni2 Al3 Al1 13_666 1_556 150.62(2) ?
Mn1 Al3 Al1 1_556 1_556 56.843(13) ?
Ni2 Al3 Mn1 13_666 15_556 99.682(17) ?
Mn1 Al3 Mn1 1_556 15_556 103.866(18) ?
Al1 Al3 Mn1 1_556 15_556 55.920(12) ?
Ni2 Al3 Mn1 13_666 14_556 99.682(17) ?
Mn1 Al3 Mn1 1_556 14_556 103.866(18) ?
Al1 Al3 Mn1 1_556 14_556 55.920(12) ?
Mn1 Al3 Mn1 15_556 14_556 61.373(18) ?
Ni2 Al3 Al3 13_666 15_557 125.585(12) ?
Mn1 Al3 Al3 1_556 15_557 59.979(17) ?
Al1 Al3 Al3 1_556 15_557 58.393(3) ?
Mn1 Al3 Al3 15_556 15_557 57.191(12) ?
Mn1 Al3 Al3 14_556 15_557 106.707(14) ?
Ni2 Al3 Al3 13_666 14_557 125.584(12) ?
Mn1 Al3 Al3 1_556 14_557 59.979(17) ?
Al1 Al3 Al3 1_556 14_557 58.393(3) ?
Mn1 Al3 Al3 15_556 14_557 106.707(14) ?
Mn1 Al3 Al3 14_556 14_557 57.191(12) ?
Al3 Al3 Al3 15_557 14_557 108.69(2) ?
Ni2 Al3 Al2 13_666 14_456 63.687(16) ?
Mn1 Al3 Al2 1_556 14_456 122.461(14) ?
Al1 Al3 Al2 1_556 14_456 103.515(17) ?
Mn1 Al3 Al2 15_556 14_456 51.923(12) ?
Mn1 Al3 Al2 14_556 14_456 103.968(17) ?
Al3 Al3 Al2 15_557 14_456 64.154(18) ?
Al3 Al3 Al2 14_557 14_456 158.47(2) ?
Ni2 Al3 Al2 13_666 15_656 63.685(16) ?
Mn1 Al3 Al2 1_556 15_656 122.460(14) ?
Al1 Al3 Al2 1_556 15_656 103.515(17) ?
Mn1 Al3 Al2 15_556 15_656 103.968(17) ?
Mn1 Al3 Al2 14_556 15_656 51.923(12) ?
Al3 Al3 Al2 15_557 15_656 158.47(2) ?
Al3 Al3 Al2 14_557 15_656 64.154(18) ?
Al2 Al3 Al2 14_456 15_656 114.43(3) ?
Ni2 Al3 Al3 13_666 16_557 50.167(13) ?
Mn1 Al3 Al3 1_556 16_557 157.292(14) ?
Al1 Al3 Al3 1_556 16_557 100.449(11) ?
Mn1 Al3 Al3 15_556 16_557 57.323(10) ?
Mn1 Al3 Al3 14_556 16_557 57.323(10) ?
Al3 Al3 Al3 15_557 16_557 110.25(2) ?
Al3 Al3 Al3 14_557 16_557 110.25(2) ?
Al2 Al3 Al3 14_456 16_557 58.486(11) ?
Al2 Al3 Al3 15_656 16_557 58.486(11) ?
Ni2 Al3 Al2 13_666 3_566 106.471(18) ?
Mn1 Al3 Al2 1_556 3_566 50.658(11) ?
Al1 Al3 Al2 1_556 3_566 99.196(16) ?
Mn1 Al3 Al2 15_556 3_566 153.83(2) ?
Mn1 Al3 Al2 14_556 3_566 113.945(17) ?
Al3 Al3 Al2 15_557 3_566 104.78(3) ?
Al3 Al3 Al2 14_557 3_566 58.16(2) ?
Al2 Al3 Al2 14_456 3_566 142.04(2) ?
Al2 Al3 Al2 15_656 3_566 88.772(9) ?
Al3 Al3 Al2 16_557 3_566 144.924(10) ?
Ni2 Al3 Al2 13_666 2_666 106.471(18) ?
Mn1 Al3 Al2 1_556 2_666 50.658(11) ?
Al1 Al3 Al2 1_556 2_666 99.196(16) ?
Mn1 Al3 Al2 15_556 2_666 113.945(17) ?
Mn1 Al3 Al2 14_556 2_666 153.83(2) ?
Al3 Al3 Al2 15_557 2_666 58.16(2) ?
Al3 Al3 Al2 14_557 2_666 104.78(3) ?
Al2 Al3 Al2 14_456 2_666 88.772(9) ?
Al2 Al3 Al2 15_656 2_666 142.04(2) ?
Al3 Al3 Al2 16_557 2_666 144.924(10) ?
Al2 Al3 Al2 3_566 2_666 57.59(3) ?
Al3 Ni2 Al3 6_654 15_656 79.67(3) ?
Al3 Ni2 Al3 6_654 14_556 134.842(9) ?
Al3 Ni2 Al3 15_656 14_556 83.37(2) ?
Al3 Ni2 Al3 6_654 4_664 83.37(2) ?
Al3 Ni2 Al3 15_656 4_664 134.842(9) ?
Al3 Ni2 Al3 14_556 4_664 134.842(9) ?
Al3 Ni2 Al3 6_654 5_554 83.37(2) ?
Al3 Ni2 Al3 15_656 5_554 134.842(9) ?
Al3 Ni2 Al3 14_556 5_554 79.67(3) ?
Al3 Ni2 Al3 4_664 5_554 83.37(2) ?
Al3 Ni2 Al3 6_654 13_666 134.842(9) ?
Al3 Ni2 Al3 15_656 13_666 83.37(2) ?
Al3 Ni2 Al3 14_556 13_666 83.37(2) ?
Al3 Ni2 Al3 4_664 13_666 79.67(3) ?
Al3 Ni2 Al3 5_554 13_666 134.842(9) ?
Al3 Ni2 Al2 6_654 1_545 67.421(5) ?
Al3 Ni2 Al2 15_656 1_545 67.421(5) ?
Al3 Ni2 Al2 14_556 1_545 67.421(5) ?
Al3 Ni2 Al2 4_664 1_545 140.167(13) ?
Al3 Ni2 Al2 5_554 1_545 67.421(5) ?
Al3 Ni2 Al2 13_666 1_545 140.167(13) ?
Al3 Ni2 Al2 6_654 2_765 67.421(5) ?
Al3 Ni2 Al2 15_656 2_765 67.421(5) ?
Al3 Ni2 Al2 14_556 2_765 140.167(13) ?
Al3 Ni2 Al2 4_664 2_765 67.421(5) ?
Al3 Ni2 Al2 5_554 2_765 140.167(14) ?
Al3 Ni2 Al2 13_666 2_765 67.421(5) ?
Al2 Ni2 Al2 1_545 2_765 120.0 ?
Al3 Ni2 Al2 6_654 3_565 140.167(13) ?
Al3 Ni2 Al2 15_656 3_565 140.167(13) ?
Al3 Ni2 Al2 14_556 3_565 67.421(5) ?
Al3 Ni2 Al2 4_664 3_565 67.421(5) ?
Al3 Ni2 Al2 5_554 3_565 67.421(5) ?
Al3 Ni2 Al2 13_666 3_565 67.421(5) ?
Al2 Ni2 Al2 1_545 3_565 120.0 ?
Al2 Ni2 Al2 2_765 3_565 120.0 ?

loop_
_geom_bond_atom_site_label_1
_geom_bond_atom_site_label_2
_geom_bond_site_symmetry_2
_geom_bond_distance
_geom_bond_publ_flag
Mn1 Al2 2_665 2.4251(3) ?
Mn1 Al2 3_565 2.4251(3) ?
Mn1 Al1 . 2.5292(2) ?
Mn1 Al1 4 2.5292(2) ?
Mn1 Al3 16_557 2.6438(6) ?
Mn1 Al3 1_554 2.6438(6) ?
Mn1 Al3 15_556 2.7236(5) ?
Mn1 Al3 6_554 2.7236(5) ?
Mn1 Al3 5_554 2.7236(5) ?
Mn1 Al3 14_556 2.7236(5) ?
Mn1 Mn1 2 2.7799(6) ?
Mn1 Mn1 3 2.7799(6) ?
Al1 Al3 14_556 2.6698(5) ?
Al1 Al3 2_554 2.6698(5) ?
Al1 Al3 1_554 2.6698(5) ?
Al1 Al3 13_556 2.6698(5) ?
Al1 Al3 15_556 2.6698(5) ?
Al2 Ni2 1_565 2.7310(8) ?
Al2 Al3 5_564 2.8132(6) ?
Al2 Al3 14_566 2.8132(6) ?
Al2 Al3 6_664 2.8132(6) ?
Al2 Al3 15_666 2.8132(6) ?
Al2 Al2 2_665 2.8707(14) ?
Al2 Al2 3_565 2.8707(14) ?
Al2 Al3 3_564 2.9801(5) ?
Al2 Al3 18_567 2.9801(5) ?
Al2 Al3 17_667 2.9801(5) ?
Al3 Ni2 13_666 2.2956(5) ?
Al3 Al3 15_557 2.7985(6) ?
Al3 Al3 14_557 2.7985(6) ?
Al3 Al3 16_557 2.9409(10) ?

_cod_database_fobs_code 1564724
